data_7011070
loop_
_publ_author_name
'Zahida Shirin'
'Joel Thompson'
'Louise Liable-Sands'
'Glenn P. A. Yap'
'Arnold L. Rheingold'
'A. S. Borovik'

_publ_section_title
;
 C2-Symmetric ligands containing hydrogen bond donors: synthesis and
 properties of Cu(II) complexes of
 2,6-bis[N,N'-(2-carboxamidophenyl)carbamoyl]pyridine
;
_journal_issue 8
_journal_name_full 'J. Chem. Soc., Dalton Trans.'
_journal_page_first 1714
_journal_page_last 1720
_journal_paper_doi 10.1039/b107166c
_journal_year 2002
_chemical_formula_sum 'C44 H66.5 Cl Cu N8.5 O6'
_chemical_formula_weight 909.55
_chemical_name_systematic
; 
? 
;
_space_group_IT_number 33
_symmetry_cell_setting orthorhombic
_symmetry_space_group_name_Hall 'P 2c -2n'
_symmetry_space_group_name_H-M 'P n a 21'
_atom_sites_solution_hydrogens geom
_atom_sites_solution_primary direct
_atom_sites_solution_secondary difmap
_audit_creation_method SHELXL-97
_cell_angle_alpha 90.00
_cell_angle_beta 90.00
_cell_angle_gamma 90.00
_cell_formula_units_Z 8
_cell_length_a 29.4699(2)
_cell_length_b 10.1365(2)
_cell_length_c 33.1137(3)
_cell_measurement_temperature 213(2)
_cell_volume 9891.8(2)
_computing_cell_refinement 'Siemens XSCANS'
_computing_data_collection 'Siemens XSCANS'
_computing_data_reduction 'Siemens SHELXTL'
_computing_molecular_graphics 'Siemens SHELXTL'
_computing_publication_material 'Siemens SHELXTL'
_computing_structure_refinement 'SHELXL-97 (Sheldrick, 1997)'
_computing_structure_solution 'SHELXS-97 (Sheldrick, 1990)'
_diffrn_ambient_temperature 213(2)
_diffrn_measured_fraction_theta_full 0.987
_diffrn_measured_fraction_theta_max 0.987
_diffrn_measurement_method '\w scans'
_diffrn_radiation_monochromator graphite
_diffrn_radiation_source 'fine-focus sealed tube'
_diffrn_radiation_type MoK\a
_diffrn_radiation_wavelength 0.71073
_diffrn_reflns_av_R_equivalents 0.0480
_diffrn_reflns_av_sigmaI/netI 0.0708
_diffrn_reflns_limit_h_max 33
_diffrn_reflns_limit_h_min -27
_diffrn_reflns_limit_k_max 9
_diffrn_reflns_limit_k_min -11
_diffrn_reflns_limit_l_max 37
_diffrn_reflns_limit_l_min -37
_diffrn_reflns_number 29695
_diffrn_reflns_theta_full 24.00
_diffrn_reflns_theta_max 24.00
_diffrn_reflns_theta_min 1.51
_exptl_absorpt_coefficient_mu 0.547
_exptl_absorpt_correction_type none
_exptl_crystal_colour red
_exptl_crystal_density_diffrn 1.221
_exptl_crystal_density_method 'not measured'
_exptl_crystal_description 'thin plate'
_exptl_crystal_F_000 3872
_exptl_crystal_size_max 0.02
_exptl_crystal_size_mid 0.4
_exptl_crystal_size_min 0.4
_refine_diff_density_max 0.520
_refine_diff_density_min -0.759
_refine_diff_density_rms 0.065
_refine_ls_abs_structure_details 'Flack H D (1983), Acta Cryst. A39, 876-881'
_refine_ls_abs_structure_Flack 0.660(12)
_refine_ls_extinction_method none
_refine_ls_goodness_of_fit_ref 1.303
_refine_ls_hydrogen_treatment mixed
_refine_ls_matrix_type full
_refine_ls_number_parameters 1066
_refine_ls_number_reflns 15010
_refine_ls_number_restraints 1
_refine_ls_restrained_S_all 1.303
_refine_ls_R_factor_all 0.0792
_refine_ls_R_factor_gt 0.0548
_refine_ls_shift/su_max 0.001
_refine_ls_shift/su_mean 0.000
_refine_ls_structure_factor_coef Fsqd
_refine_ls_weighting_details 'calc w=1/[\s^2^(Fo^2^)+(0.0400P)^2^+0.0000P] where P=(Fo^2^+2Fc^2^)/3'
_refine_ls_weighting_scheme calc
_refine_ls_wR_factor_gt 0.1144
_refine_ls_wR_factor_ref 0.1261
_reflns_number_gt 11780
_reflns_number_total 15010
_reflns_threshold_expression >2sigma(I)
_cod_data_source_file b107166c.txt
_cod_data_source_block boro61n
_cod_depositor_comments
;
The following automatic conversions were performed:
'_symmetry_cell_setting' value 'Orthorhombic' changed to 'orthorhombic'
according to '/home/saulius/struct/CIF-dictionaries/cif_core.dic'
dictionary named 'cif_core.dic' version 2.4.1 from 2010-06-29.

Automatic conversion script
Id: cif_fix_enum 1527 2010-12-29 10:47:43Z saulius 
;
_cod_original_sg_symbol_H-M Pna2(1)
_cod_original_formula_sum 'C44 H66.50 Cl Cu N8.50 O6'
_cod_database_code 7011070

loop_
_symmetry_equiv_pos_as_xyz
'x, y, z'
'-x, -y, z+1/2'
'x+1/2, -y+1/2, z'
'-x+1/2, y+1/2, z+1/2'

loop_
_atom_site_label
_atom_site_type_symbol
_atom_site_fract_x
_atom_site_fract_y
_atom_site_fract_z
_atom_site_U_iso_or_equiv
_atom_site_adp_type
_atom_site_occupancy
_atom_site_symmetry_multiplicity
_atom_site_calc_flag
_atom_site_refinement_flags
_atom_site_disorder_assembly
_atom_site_disorder_group
Cu1A Cu 0.51539(2) 0.31844(6) 0.922104(18) 0.04066(16) Uani 1 1 d . . .
Cl1A Cl 0.50578(5) 0.53116(17) 0.86792(5) 0.0619(4) Uani 1 1 d . . .
O1A O 0.66618(17) 0.7260(5) 0.87372(15) 0.0839(15) Uani 1 1 d . . .
O2A O 0.64602(13) 0.2594(4) 0.88096(11) 0.0484(9) Uani 1 1 d . . .
O3A O 0.41079(14) 0.1382(5) 0.86076(13) 0.0760(14) Uani 1 1 d . . .
O4A O 0.32899(17) 0.5542(6) 0.86451(14) 0.0958(17) Uani 1 1 d . . .
O5A O 0.50356(13) 0.3960(3) 0.97491(10) 0.0417(9) Uani 1 1 d . . .
O6A O 0.51576(18) 0.1916(4) 0.99780(15) 0.0772(15) Uani 1 1 d . . .
N1A N 0.61059(15) 0.5799(4) 0.89056(13) 0.0423(11) Uani 1 1 d . . .
H1AA H 0.5863 0.5408 0.8815 0.051 Uiso 1 1 calc R . .
N2A N 0.58386(13) 0.3337(4) 0.91968(13) 0.0377(10) Uani 1 1 d . . .
N3A N 0.52719(15) 0.2066(4) 0.87554(12) 0.0382(11) Uani 1 1 d . . .
N4A N 0.45098(15) 0.2622(5) 0.90880(13) 0.0455(11) Uani 1 1 d . . .
N5A N 0.39810(17) 0.4836(5) 0.88589(15) 0.0607(14) Uani 1 1 d . . .
H5AA H 0.4270 0.4858 0.8807 0.073 Uiso 1 1 calc R . .
C1A C 0.6063(2) 0.6907(8) 0.8261(2) 0.080(2) Uani 1 1 d . . .
H1AB H 0.5788 0.6378 0.8254 0.119 Uiso 1 1 calc R . .
H1AC H 0.6260 0.6649 0.8040 0.119 Uiso 1 1 calc R . .
H1AD H 0.5984 0.7832 0.8234 0.119 Uiso 1 1 calc R . .
C2A C 0.6300(2) 0.6695(6) 0.86512(19) 0.0568(16) Uani 1 1 d . . .
C3A C 0.62472(17) 0.5423(5) 0.92963(17) 0.0410(13) Uani 1 1 d . . .
C4A C 0.64943(19) 0.6273(6) 0.95497(18) 0.0501(15) Uani 1 1 d . . .
H4AA H 0.6582 0.7112 0.9457 0.060 Uiso 1 1 calc R . .
C5A C 0.6607(2) 0.5874(7) 0.9932(2) 0.0689(19) Uani 1 1 d . . .
H5AB H 0.6777 0.6448 1.0096 0.083 Uiso 1 1 calc R . .
C6A C 0.6481(3) 0.4671(7) 1.0086(2) 0.076(2) Uani 1 1 d . . .
H6AA H 0.6564 0.4416 1.0349 0.091 Uiso 1 1 calc R . .
C7A C 0.6222(2) 0.3829(7) 0.98363(18) 0.0630(18) Uani 1 1 d . . .
H7AA H 0.6122 0.3015 0.9939 0.076 Uiso 1 1 calc R . .
C8A C 0.61123(17) 0.4175(5) 0.94420(15) 0.0371(13) Uani 1 1 d . . .
C9A C 0.6050(2) 0.2648(5) 0.88963(15) 0.0378(13) Uani 1 1 d . . .
C10A C 0.57028(19) 0.1910(5) 0.86401(14) 0.0390(13) Uani 1 1 d . . .
C11A C 0.5801(2) 0.1125(5) 0.83037(15) 0.0468(14) Uani 1 1 d . . .
H11A H 0.6102 0.0974 0.8221 0.056 Uiso 1 1 calc R . .
C12A C 0.5438(2) 0.0578(6) 0.80977(17) 0.0580(17) Uani 1 1 d . . .
H12A H 0.5495 0.0078 0.7864 0.070 Uiso 1 1 calc R . .
C13A C 0.4994(2) 0.0744(6) 0.82238(17) 0.0568(17) Uani 1 1 d . . .
H13A H 0.4751 0.0344 0.8087 0.068 Uiso 1 1 calc R . .
C14A C 0.49230(19) 0.1536(5) 0.85649(16) 0.0434(14) Uani 1 1 d . . .
C15A C 0.4462(2) 0.1840(6) 0.87595(17) 0.0527(16) Uani 1 1 d . . .
C16A C 0.4104(2) 0.2967(6) 0.93140(17) 0.0556(17) Uani 1 1 d . . .
C17A C 0.3988(3) 0.2297(8) 0.9650(2) 0.077(2) Uani 1 1 d . . .
H17A H 0.4159 0.1557 0.9730 0.092 Uiso 1 1 calc R . .
C18A C 0.3606(3) 0.2703(9) 0.9887(2) 0.091(3) Uani 1 1 d . . .
H18A H 0.3527 0.2237 1.0122 0.110 Uiso 1 1 calc R . .
C19A C 0.3360(3) 0.3766(8) 0.9769(2) 0.081(2) Uani 1 1 d . . .
H19A H 0.3102 0.4009 0.9919 0.097 Uiso 1 1 calc R . .
C20A C 0.3478(2) 0.4488(8) 0.9440(2) 0.072(2) Uani 1 1 d . . .
H20A H 0.3314 0.5255 0.9377 0.086 Uiso 1 1 calc R . .
C21A C 0.38499(19) 0.4099(6) 0.91880(19) 0.0549(15) Uani 1 1 d . . .
C22A C 0.3707(2) 0.5536(8) 0.8605(2) 0.075(2) Uani 1 1 d . . .
C23A C 0.3945(3) 0.6387(10) 0.8300(2) 0.106(3) Uani 1 1 d . . .
H23A H 0.4269 0.6237 0.8315 0.159 Uiso 1 1 calc R . .
H23B H 0.3880 0.7307 0.8355 0.159 Uiso 1 1 calc R . .
H23C H 0.3838 0.6165 0.8031 0.159 Uiso 1 1 calc R . .
C24A C 0.5055(2) 0.3066(6) 1.00291(17) 0.0496(15) Uani 1 1 d . . .
C25A C 0.4921(3) 0.3594(9) 1.04501(19) 0.099(3) Uani 1 1 d . . .
H25A H 0.4852 0.4527 1.0431 0.148 Uiso 1 1 calc R . .
H25B H 0.5172 0.3466 1.0636 0.148 Uiso 1 1 calc R . .
H25C H 0.4657 0.3121 1.0547 0.148 Uiso 1 1 calc R . .
Cu1B Cu 0.75181(2) 0.71227(5) 0.673468(18) 0.03337(14) Uani 1 1 d . . .
Cl1B Cl 0.76402(5) 0.50119(14) 0.72911(4) 0.0488(3) Uani 1 1 d . . .
O1B O 0.94114(15) 0.4812(5) 0.72728(15) 0.0820(14) Uani 1 1 d . . .
O2B O 0.85732(12) 0.8978(4) 0.73105(11) 0.0493(10) Uani 1 1 d . . .
O3B O 0.62268(14) 0.7632(4) 0.71818(12) 0.0557(10) Uani 1 1 d . . .
O4B O 0.60101(16) 0.3074(4) 0.73255(15) 0.0757(13) Uani 1 1 d . . .
O5B O 0.76157(13) 0.6425(3) 0.61931(10) 0.0410(9) Uani 1 1 d . . .
O6B O 0.74618(16) 0.8501(4) 0.60123(14) 0.0687(13) Uani 1 1 d . . .
N1B N 0.87150(15) 0.5595(4) 0.70872(13) 0.0460(12) Uani 1 1 d . . .
H1BA H 0.8431 0.5629 0.7159 0.055 Uiso 1 1 calc R . .
N2B N 0.81639(14) 0.7724(4) 0.68456(11) 0.0335(10) Uani 1 1 d . . .
N3B N 0.74095(14) 0.8231(4) 0.71993(12) 0.0319(10) Uani 1 1 d . . .
N4B N 0.68360(13) 0.6900(4) 0.67861(13) 0.0362(10) Uani 1 1 d . . .
N5B N 0.65605(15) 0.4504(4) 0.71288(13) 0.0453(11) Uani 1 1 d . . .
H5BA H 0.6803 0.4908 0.7213 0.054 Uiso 1 1 calc R . .
C1B C 0.8777(2) 0.4172(9) 0.7674(2) 0.094(3) Uani 1 1 d . . .
H1BB H 0.8453 0.4337 0.7668 0.141 Uiso 1 1 calc R . .
H1BC H 0.8901 0.4491 0.7927 0.141 Uiso 1 1 calc R . .
H1BD H 0.8832 0.3232 0.7651 0.141 Uiso 1 1 calc R . .
C2B C 0.8999(2) 0.4874(7) 0.73315(19) 0.0594(17) Uani 1 1 d . . .
C3B C 0.88342(15) 0.6294(5) 0.67294(15) 0.0335(11) Uani 1 1 d . . .
C4B C 0.91904(19) 0.5886(5) 0.64780(16) 0.0446(14) Uani 1 1 d . . .
H4BA H 0.9373 0.5165 0.6553 0.054 Uiso 1 1 calc R . .
C5B C 0.9273(2) 0.6549(6) 0.61181(18) 0.0536(15) Uani 1 1 d . . .
H5BB H 0.9520 0.6295 0.5956 0.064 Uiso 1 1 calc R . .
C6B C 0.8995(2) 0.7588(6) 0.59938(17) 0.0562(16) Uani 1 1 d . . .
H6BA H 0.9048 0.8016 0.5747 0.067 Uiso 1 1 calc R . .
C7B C 0.8639(2) 0.7979(6) 0.62398(16) 0.0468(15) Uani 1 1 d . . .
H7BA H 0.8451 0.8679 0.6156 0.056 Uiso 1 1 calc R . .
C8B C 0.85513(17) 0.7355(5) 0.66114(14) 0.0363(13) Uani 1 1 d . . .
C9B C 0.82171(18) 0.8512(5) 0.71752(14) 0.0360(12) Uani 1 1 d . . .
C10B C 0.77650(17) 0.8793(5) 0.73802(14) 0.0312(11) Uani 1 1 d . . .
C11B C 0.7702(2) 0.9567(5) 0.77171(15) 0.0432(13) Uani 1 1 d . . .
H11B H 0.7949 0.9975 0.7847 0.052 Uiso 1 1 calc R . .
C12B C 0.7256(2) 0.9728(5) 0.78617(16) 0.0493(15) Uani 1 1 d . . .
H12B H 0.7205 1.0240 0.8094 0.059 Uiso 1 1 calc R . .
C13B C 0.6894(2) 0.9154(5) 0.76695(16) 0.0466(14) Uani 1 1 d . . .
H13B H 0.6596 0.9290 0.7761 0.056 Uiso 1 1 calc R . .
C14B C 0.69815(17) 0.8354(4) 0.73308(15) 0.0329(12) Uani 1 1 d . . .
C15B C 0.66342(18) 0.7577(5) 0.70851(15) 0.0368(12) Uani 1 1 d . . .
C16B C 0.65785(18) 0.5985(5) 0.65523(16) 0.0449(14) Uani 1 1 d . . .
C17B C 0.6492(2) 0.6212(7) 0.61416(18) 0.0606(17) Uani 1 1 d . . .
H17B H 0.6596 0.6991 0.6019 0.073 Uiso 1 1 calc R . .
C18B C 0.6252(2) 0.5297(8) 0.5916(2) 0.073(2) Uani 1 1 d . . .
H18B H 0.6193 0.5467 0.5642 0.087 Uiso 1 1 calc R . .
C19B C 0.6099(2) 0.4139(8) 0.6088(2) 0.074(2) Uani 1 1 d . . .
H19B H 0.5933 0.3530 0.5933 0.089 Uiso 1 1 calc R . .
C20B C 0.6191(2) 0.3877(6) 0.6492(2) 0.0566(16) Uani 1 1 d . . .
H20B H 0.6093 0.3080 0.6609 0.068 Uiso 1 1 calc R . .
C21B C 0.64266(17) 0.4781(5) 0.67245(18) 0.0412(12) Uani 1 1 d . . .
C22B C 0.6358(2) 0.3692(6) 0.7398(2) 0.0566(16) Uani 1 1 d . . .
C23B C 0.6616(3) 0.3552(8) 0.7795(2) 0.085(2) Uani 1 1 d . . .
H23D H 0.6881 0.4121 0.7791 0.127 Uiso 1 1 calc R . .
H23E H 0.6712 0.2643 0.7829 0.127 Uiso 1 1 calc R . .
H23F H 0.6420 0.3803 0.8017 0.127 Uiso 1 1 calc R . .
C24B C 0.75647(19) 0.7367(6) 0.59313(16) 0.0470(14) Uani 1 1 d . . .
C25B C 0.7670(3) 0.6929(8) 0.54976(19) 0.094(3) Uani 1 1 d . . .
H25D H 0.7744 0.5996 0.5496 0.141 Uiso 1 1 calc R . .
H25E H 0.7925 0.7430 0.5395 0.141 Uiso 1 1 calc R . .
H25F H 0.7406 0.7083 0.5328 0.141 Uiso 1 1 calc R . .
N31A N 0.77784(15) 0.4755(4) 0.88524(13) 0.0406(11) Uani 1 1 d . . .
C31A C 0.8077(2) 0.5505(7) 0.91345(19) 0.071(2) Uani 1 1 d . . .
H31A H 0.8344 0.5807 0.8985 0.085 Uiso 1 1 calc R . .
H31B H 0.8183 0.4901 0.9346 0.085 Uiso 1 1 calc R . .
C32A C 0.7860(4) 0.6685(8) 0.9335(2) 0.115(3) Uani 1 1 d . . .
H32A H 0.8079 0.7108 0.9511 0.172 Uiso 1 1 calc R . .
H32B H 0.7601 0.6400 0.9493 0.172 Uiso 1 1 calc R . .
H32C H 0.7762 0.7307 0.9130 0.172 Uiso 1 1 calc R . .
C33A C 0.7363(2) 0.4255(8) 0.9073(2) 0.079(2) Uani 1 1 d . . .
H33A H 0.7188 0.5021 0.9164 0.094 Uiso 1 1 calc R . .
H33B H 0.7174 0.3777 0.8878 0.094 Uiso 1 1 calc R . .
C34A C 0.7439(4) 0.3386(10) 0.9423(2) 0.138(5) Uani 1 1 d . . .
H34A H 0.7150 0.3132 0.9538 0.208 Uiso 1 1 calc R . .
H34B H 0.7617 0.3852 0.9625 0.208 Uiso 1 1 calc R . .
H34C H 0.7602 0.2603 0.9338 0.208 Uiso 1 1 calc R . .
C35A C 0.8057(2) 0.3627(6) 0.8686(2) 0.0681(18) Uani 1 1 d . . .
H35A H 0.8155 0.3071 0.8912 0.082 Uiso 1 1 calc R . .
H35B H 0.8330 0.3991 0.8559 0.082 Uiso 1 1 calc R . .
C36A C 0.7813(3) 0.2762(7) 0.8378(2) 0.097(3) Uani 1 1 d . . .
H36A H 0.8015 0.2067 0.8289 0.145 Uiso 1 1 calc R . .
H36B H 0.7722 0.3295 0.8149 0.145 Uiso 1 1 calc R . .
H36C H 0.7546 0.2374 0.8502 0.145 Uiso 1 1 calc R . .
C37A C 0.7613(3) 0.5648(7) 0.8508(2) 0.092(3) Uani 1 1 d . . .
H37A H 0.7409 0.6320 0.8619 0.111 Uiso 1 1 calc R . .
H37B H 0.7441 0.5118 0.8315 0.111 Uiso 1 1 calc R . .
C38A C 0.8009(4) 0.6339(11) 0.8286(3) 0.134(4) Uiso 1 1 d . . .
H38A H 0.7889 0.6890 0.8071 0.200 Uiso 1 1 calc R . .
H38B H 0.8210 0.5679 0.8171 0.200 Uiso 1 1 calc R . .
H38C H 0.8178 0.6881 0.8475 0.200 Uiso 1 1 calc R . .
N41A N 0.5012(2) 0.8144(5) 0.97222(17) 0.0702(17) Uani 1 1 d . . .
C41A C 0.5431(3) 0.8063(7) 0.9469(2) 0.082(2) Uani 1 1 d . . .
H41A H 0.5345 0.7755 0.9199 0.099 Uiso 1 1 calc R . .
H41B H 0.5633 0.7398 0.9586 0.099 Uiso 1 1 calc R . .
C42A C 0.5699(3) 0.9379(9) 0.9424(3) 0.123(4) Uani 1 1 d . . .
H42A H 0.5964 0.9234 0.9256 0.184 Uiso 1 1 calc R . .
H42B H 0.5795 0.9681 0.9689 0.184 Uiso 1 1 calc R . .
H42C H 0.5506 1.0040 0.9301 0.184 Uiso 1 1 calc R . .
C43A C 0.5091(3) 0.8757(8) 1.0135(2) 0.100(3) Uani 1 1 d . . .
H43A H 0.4802 0.8788 1.0281 0.120 Uiso 1 1 calc R . .
H43B H 0.5197 0.9666 1.0100 0.120 Uiso 1 1 calc R . .
C44A C 0.5447(4) 0.7984(9) 1.0397(3) 0.123(4) Uani 1 1 d . . .
H44A H 0.5481 0.8417 1.0656 0.185 Uiso 1 1 calc R . .
H44B H 0.5736 0.7969 1.0258 0.185 Uiso 1 1 calc R . .
H44C H 0.5342 0.7087 1.0438 0.185 Uiso 1 1 calc R . .
C45A C 0.4660(3) 0.9092(7) 0.9518(3) 0.090(3) Uani 1 1 d . . .
H45A H 0.4399 0.9199 0.9699 0.108 Uiso 1 1 calc R . .
H45B H 0.4800 0.9961 0.9482 0.108 Uiso 1 1 calc R . .
C46A C 0.4489(4) 0.8595(10) 0.9103(3) 0.131(4) Uani 1 1 d . . .
H46A H 0.4274 0.9222 0.8993 0.197 Uiso 1 1 calc R . .
H46B H 0.4343 0.7744 0.9136 0.197 Uiso 1 1 calc R . .
H46C H 0.4744 0.8506 0.8920 0.197 Uiso 1 1 calc R . .
C47A C 0.4823(3) 0.6760(7) 0.9741(3) 0.093(3) Uani 1 1 d . . .
H47A H 0.5044 0.6196 0.9879 0.112 Uiso 1 1 calc R . .
H47B H 0.4791 0.6427 0.9465 0.112 Uiso 1 1 calc R . .
C48A C 0.4368(3) 0.6625(7) 0.9955(3) 0.100(3) Uani 1 1 d . . .
H48A H 0.4274 0.5708 0.9953 0.150 Uiso 1 1 calc R . .
H48B H 0.4143 0.7157 0.9816 0.150 Uiso 1 1 calc R . .
H48C H 0.4397 0.6925 1.0232 0.150 Uiso 1 1 calc R . .
N31B N 0.98840(15) 0.9493(4) 0.71272(14) 0.0470(11) Uani 1 1 d . . .
C31B C 0.9677(2) 0.8277(5) 0.73264(16) 0.0496(14) Uani 1 1 d . . .
H31C H 0.9386 0.8524 0.7447 0.060 Uiso 1 1 calc R . .
H31D H 0.9617 0.7615 0.7117 0.060 Uiso 1 1 calc R . .
C32B C 0.9972(3) 0.7657(7) 0.7650(2) 0.079(2) Uani 1 1 d . . .
H32D H 0.9818 0.6893 0.7762 0.118 Uiso 1 1 calc R . .
H32E H 1.0026 0.8294 0.7863 0.118 Uiso 1 1 calc R . .
H32F H 1.0259 0.7387 0.7533 0.118 Uiso 1 1 calc R . .
C33B C 1.0335(2) 0.9185(7) 0.6940(2) 0.072(2) Uani 1 1 d . . .
H33C H 1.0540 0.8864 0.7151 0.087 Uiso 1 1 calc R . .
H33D H 1.0465 1.0003 0.6832 0.087 Uiso 1 1 calc R . .
C34B C 1.0319(2) 0.8172(10) 0.6605(2) 0.101(3) Uani 1 1 d . . .
H34D H 1.0622 0.8027 0.6501 0.152 Uiso 1 1 calc R . .
H34E H 1.0124 0.8490 0.6389 0.152 Uiso 1 1 calc R . .
H34F H 1.0199 0.7349 0.6710 0.152 Uiso 1 1 calc R . .
C35B C 0.9537(2) 0.9942(8) 0.6821(2) 0.082(2) Uani 1 1 d . . .
H35C H 0.9250 1.0107 0.6961 0.098 Uiso 1 1 calc R . .
H35D H 0.9485 0.9220 0.6629 0.098 Uiso 1 1 calc R . .
C36B C 0.9664(3) 1.1178(10) 0.6583(3) 0.126(3) Uiso 1 1 d . . .
H36D H 0.9422 1.1389 0.6395 0.189 Uiso 1 1 calc R . .
H36E H 0.9943 1.1020 0.6434 0.189 Uiso 1 1 calc R . .
H36F H 0.9707 1.1909 0.6767 0.189 Uiso 1 1 calc R . .
C37B C 0.9968(3) 1.0566(7) 0.7446(3) 0.095(3) Uani 1 1 d . . .
H37C H 1.0165 1.0201 0.7657 0.114 Uiso 1 1 calc R . .
H37D H 1.0131 1.1297 0.7319 0.114 Uiso 1 1 calc R . .
C38B C 0.9541(3) 1.1118(8) 0.7647(3) 0.105(3) Uani 1 1 d . . .
H38D H 0.9626 1.1784 0.7843 0.157 Uiso 1 1 calc R . .
H38E H 0.9379 1.0410 0.7782 0.157 Uiso 1 1 calc R . .
H38F H 0.9346 1.1510 0.7443 0.157 Uiso 1 1 calc R . .
N41B N 0.7762(2) 1.2324(5) 0.62753(16) 0.0704(17) Uani 1 1 d . . .
C41B C 0.8107(3) 1.1417(7) 0.6502(3) 0.105(3) Uani 1 1 d . . .
H41C H 0.7956 1.0579 0.6565 0.126 Uiso 1 1 calc R . .
H41D H 0.8360 1.1222 0.6320 0.126 Uiso 1 1 calc R . .
C42B C 0.8299(4) 1.1990(10) 0.6894(3) 0.125(4) Uani 1 1 d . . .
H42D H 0.8509 1.1364 0.7014 0.187 Uiso 1 1 calc R . .
H42E H 0.8053 1.2163 0.7081 0.187 Uiso 1 1 calc R . .
H42F H 0.8457 1.2807 0.6836 0.187 Uiso 1 1 calc R . .
C43B C 0.7959(3) 1.3667(6) 0.6202(2) 0.086(3) Uani 1 1 d . . .
H43C H 0.7723 1.4228 0.6083 0.104 Uiso 1 1 calc R . .
H43D H 0.8044 1.4054 0.6462 0.104 Uiso 1 1 calc R . .
C44B C 0.8366(3) 1.3692(7) 0.5931(2) 0.107(3) Uani 1 1 d . . .
H44D H 0.8470 1.4594 0.5899 0.160 Uiso 1 1 calc R . .
H44E H 0.8285 1.3333 0.5669 0.160 Uiso 1 1 calc R . .
H44F H 0.8606 1.3164 0.6049 0.160 Uiso 1 1 calc R . .
C45B C 0.7344(3) 1.2518(7) 0.65484(19) 0.071(2) Uani 1 1 d . . .
H45C H 0.7435 1.3050 0.6782 0.085 Uiso 1 1 calc R . .
H45D H 0.7117 1.3025 0.6398 0.085 Uiso 1 1 calc R . .
C46B C 0.7122(3) 1.1280(8) 0.6701(3) 0.120(4) Uani 1 1 d . . .
H46D H 0.6864 1.1509 0.6868 0.180 Uiso 1 1 calc R . .
H46E H 0.7339 1.0779 0.6859 0.180 Uiso 1 1 calc R . .
H46F H 0.7021 1.0752 0.6474 0.180 Uiso 1 1 calc R . .
C47B C 0.7625(4) 1.1632(8) 0.5880(3) 0.115(4) Uani 1 1 d . . .
H47C H 0.7900 1.1452 0.5722 0.138 Uiso 1 1 calc R . .
H47D H 0.7484 1.0784 0.5946 0.138 Uiso 1 1 calc R . .
C48B C 0.7298(4) 1.2432(11) 0.5623(3) 0.143(5) Uani 1 1 d . . .
H48D H 0.7226 1.1944 0.5380 0.215 Uiso 1 1 calc R . .
H48E H 0.7438 1.3266 0.5551 0.215 Uiso 1 1 calc R . .
H48F H 0.7023 1.2597 0.5775 0.215 Uiso 1 1 calc R . .
N51A N 0.7131(4) 0.9264(8) 0.9807(3) 0.137(4) Uani 1 1 d . . .
C51A C 0.7141(3) 0.9585(8) 0.9481(3) 0.085(3) Uani 1 1 d . . .
C52A C 0.7154(3) 0.9962(7) 0.9057(2) 0.076(2) Uani 1 1 d . . .
H52A H 0.7467 1.0008 0.8967 0.114 Uiso 1 1 calc R . .
H52B H 0.7012 1.0818 0.9023 0.114 Uiso 1 1 calc R . .
H52C H 0.6992 0.9312 0.8897 0.114 Uiso 1 1 calc R . .
N51B N 1.0352(4) 0.3989(9) 0.6209(3) 0.145(4) Uani 1 1 d . . .
C51B C 1.0419(3) 0.4249(9) 0.6531(4) 0.097(3) Uani 1 1 d . . .
C52B C 1.0498(3) 0.4554(7) 0.6953(3) 0.087(2) Uani 1 1 d . . .
H52D H 1.0683 0.5341 0.6974 0.130 Uiso 1 1 calc R . .
H52E H 1.0653 0.3821 0.7081 0.130 Uiso 1 1 calc R . .
H52F H 1.0209 0.4703 0.7087 0.130 Uiso 1 1 calc R . .
N101 N 0.3637(4) -0.0656(12) 1.0162(4) 0.198(5) Uiso 1 1 d . . .
C101 C 0.3694(5) -0.0330(14) 1.0501(5) 0.162(5) Uiso 1 1 d . . .
C102 C 0.3628(5) 0.0131(15) 1.0896(5) 0.213(6) Uiso 1 1 d . . .
H10A H 0.3886 0.0662 1.0977 0.319 Uiso 1 1 calc R . .
H10B H 0.3597 -0.0613 1.1078 0.319 Uiso 1 1 calc R . .
H10C H 0.3355 0.0664 1.0906 0.319 Uiso 1 1 calc R . .

loop_
_atom_site_aniso_label
_atom_site_aniso_U_11
_atom_site_aniso_U_22
_atom_site_aniso_U_33
_atom_site_aniso_U_23
_atom_site_aniso_U_13
_atom_site_aniso_U_12
Cu1A 0.0385(4) 0.0411(3) 0.0424(3) -0.0098(3) -0.0026(3) -0.0044(3)
Cl1A 0.0401(8) 0.0823(12) 0.0633(10) 0.0222(9) -0.0092(7) -0.0036(8)
O1A 0.071(3) 0.087(3) 0.094(3) 0.013(3) 0.005(3) -0.039(3)
O2A 0.034(2) 0.054(2) 0.057(2) -0.0112(19) 0.0030(18) -0.0015(19)
O3A 0.039(3) 0.124(4) 0.065(3) -0.026(3) -0.009(2) -0.024(3)
O4A 0.054(3) 0.147(5) 0.086(4) 0.019(3) -0.007(3) 0.015(3)
O5A 0.055(2) 0.030(2) 0.040(2) -0.0038(16) -0.0029(17) 0.0060(18)
O6A 0.104(4) 0.033(3) 0.094(4) 0.013(2) 0.018(3) 0.017(3)
N1A 0.034(3) 0.037(3) 0.055(3) 0.002(2) -0.006(2) -0.008(2)
N2A 0.039(2) 0.036(2) 0.038(2) -0.007(2) -0.007(2) -0.001(2)
N3A 0.037(3) 0.046(3) 0.031(2) -0.008(2) -0.001(2) -0.012(2)
N4A 0.034(3) 0.053(3) 0.050(3) -0.009(2) -0.003(2) -0.001(2)
N5A 0.039(3) 0.088(4) 0.055(3) 0.001(3) 0.003(3) -0.006(3)
C1A 0.067(5) 0.100(6) 0.073(4) 0.038(4) -0.004(4) -0.016(4)
C2A 0.048(4) 0.053(4) 0.069(4) 0.002(3) 0.006(3) -0.005(3)
C3A 0.031(3) 0.037(3) 0.055(4) -0.014(3) -0.006(3) 0.004(2)
C4A 0.045(4) 0.044(4) 0.061(4) -0.015(3) -0.008(3) -0.002(3)
C5A 0.068(5) 0.067(5) 0.072(5) -0.026(4) -0.018(4) -0.012(4)
C6A 0.092(6) 0.082(5) 0.053(4) -0.014(4) -0.031(4) -0.008(4)
C7A 0.066(5) 0.065(4) 0.057(4) 0.006(3) -0.018(3) -0.002(4)
C8A 0.030(3) 0.041(3) 0.040(3) -0.011(2) -0.008(2) 0.005(3)
C9A 0.045(4) 0.028(3) 0.041(3) 0.004(2) -0.004(3) -0.008(3)
C10A 0.045(3) 0.037(3) 0.035(3) -0.003(2) 0.005(3) -0.004(3)
C11A 0.049(4) 0.043(3) 0.048(3) -0.012(3) 0.005(3) -0.003(3)
C12A 0.064(5) 0.062(4) 0.048(3) -0.017(3) 0.003(3) -0.015(3)
C13A 0.056(4) 0.069(4) 0.045(3) -0.012(3) -0.005(3) -0.018(3)
C14A 0.043(4) 0.042(3) 0.046(3) -0.007(3) -0.009(3) -0.008(3)
C15A 0.049(4) 0.060(4) 0.048(3) -0.009(3) -0.009(3) -0.012(3)
C16A 0.049(4) 0.069(4) 0.048(4) -0.010(3) 0.000(3) -0.021(3)
C17A 0.073(5) 0.084(5) 0.074(5) 0.014(4) 0.021(4) -0.002(4)
C18A 0.078(6) 0.117(7) 0.079(5) 0.037(5) 0.031(4) 0.013(5)
C19A 0.051(4) 0.108(7) 0.083(5) 0.015(5) 0.015(4) -0.001(5)
C20A 0.055(4) 0.094(6) 0.067(4) -0.001(4) 0.018(4) 0.012(4)
C21A 0.040(3) 0.070(4) 0.055(4) -0.001(4) -0.006(3) -0.003(3)
C22A 0.041(4) 0.119(6) 0.065(4) -0.005(4) -0.006(4) 0.019(4)
C23A 0.069(5) 0.177(9) 0.072(5) 0.038(5) -0.001(4) 0.020(6)
C24A 0.055(4) 0.045(4) 0.049(4) 0.003(3) 0.001(3) 0.014(3)
C25A 0.125(7) 0.127(7) 0.044(4) 0.011(4) 0.009(4) 0.060(6)
Cu1B 0.0313(3) 0.0292(3) 0.0396(3) -0.0075(3) -0.0039(3) 0.0014(3)
Cl1B 0.0401(8) 0.0465(8) 0.0597(8) 0.0092(7) -0.0007(7) 0.0042(7)
O1B 0.044(3) 0.118(4) 0.084(3) 0.037(3) 0.004(3) 0.024(3)
O2B 0.035(2) 0.060(2) 0.054(2) -0.018(2) -0.0104(19) -0.010(2)
O3B 0.037(2) 0.064(3) 0.066(3) -0.014(2) 0.002(2) -0.005(2)
O4B 0.060(3) 0.070(3) 0.097(3) 0.006(3) 0.003(3) -0.026(3)
O5B 0.060(3) 0.0217(19) 0.041(2) -0.0033(15) -0.0058(17) 0.0042(17)
O6B 0.090(4) 0.028(2) 0.088(3) 0.005(2) -0.017(3) 0.000(2)
N1B 0.030(2) 0.061(3) 0.047(3) 0.011(2) 0.001(2) 0.005(2)
N2B 0.032(2) 0.030(2) 0.038(3) -0.0053(18) -0.0039(18) -0.0009(19)
N3B 0.032(3) 0.023(2) 0.040(2) -0.0016(18) -0.008(2) -0.0034(18)
N4B 0.026(2) 0.034(2) 0.048(3) -0.006(2) -0.007(2) -0.0014(18)
N5B 0.040(3) 0.038(3) 0.058(3) -0.003(2) -0.008(2) -0.006(2)
C1B 0.062(5) 0.154(8) 0.066(4) 0.056(5) 0.008(4) 0.019(5)
C2B 0.035(3) 0.088(5) 0.055(4) 0.006(3) 0.001(3) 0.012(3)
C3B 0.029(3) 0.040(3) 0.032(2) -0.002(3) -0.006(3) -0.003(2)
C4B 0.040(3) 0.040(3) 0.054(3) -0.002(3) 0.004(3) 0.000(3)
C5B 0.042(4) 0.055(4) 0.064(4) -0.003(3) 0.021(3) -0.002(3)
C6B 0.064(4) 0.063(4) 0.042(3) 0.009(3) 0.014(3) -0.004(4)
C7B 0.043(4) 0.045(4) 0.052(3) 0.010(3) 0.012(3) -0.005(3)
C8B 0.029(3) 0.039(3) 0.042(3) -0.010(2) -0.002(2) -0.008(2)
C9B 0.038(3) 0.033(3) 0.037(3) -0.002(2) -0.006(2) -0.002(2)
C10B 0.034(3) 0.023(3) 0.036(3) -0.005(2) 0.004(2) 0.001(2)
C11B 0.049(4) 0.038(3) 0.043(3) -0.011(2) -0.004(3) -0.001(3)
C12B 0.054(4) 0.050(4) 0.043(3) -0.021(3) 0.007(3) -0.002(3)
C13B 0.043(3) 0.045(3) 0.052(3) -0.012(3) 0.014(3) 0.002(3)
C14B 0.034(3) 0.020(3) 0.044(3) -0.003(2) -0.002(3) 0.002(2)
C15B 0.029(3) 0.035(3) 0.047(3) 0.004(2) 0.005(3) 0.000(2)
C16B 0.038(3) 0.039(3) 0.057(3) -0.008(3) -0.010(3) 0.004(3)
C17B 0.057(4) 0.068(4) 0.058(4) 0.004(3) -0.027(3) -0.007(3)
C18B 0.063(5) 0.097(6) 0.058(4) -0.008(4) -0.032(4) -0.007(4)
C19B 0.066(5) 0.086(6) 0.071(5) -0.031(4) -0.029(4) -0.001(4)
C20B 0.037(4) 0.053(4) 0.080(4) -0.018(3) -0.007(3) -0.007(3)
C21B 0.032(3) 0.042(3) 0.050(3) -0.018(3) -0.014(3) 0.001(2)
C22B 0.046(4) 0.048(4) 0.075(4) -0.002(3) 0.012(3) -0.009(3)
C23B 0.094(6) 0.089(5) 0.071(5) 0.024(4) -0.008(4) -0.028(5)
C24B 0.048(4) 0.049(4) 0.044(3) -0.002(3) -0.014(3) -0.012(3)
C25B 0.126(7) 0.110(6) 0.047(4) -0.003(4) -0.007(4) -0.028(6)
N31A 0.034(3) 0.041(3) 0.047(3) -0.003(2) -0.007(2) 0.002(2)
C31A 0.065(4) 0.090(5) 0.058(4) -0.007(4) -0.002(3) -0.040(4)
C32A 0.173(10) 0.082(6) 0.090(6) -0.043(5) 0.002(6) -0.029(6)
C33A 0.045(4) 0.097(6) 0.093(5) -0.028(5) 0.020(4) -0.024(4)
C34A 0.217(13) 0.123(8) 0.075(6) 0.004(5) 0.046(7) -0.081(8)
C35A 0.063(4) 0.064(4) 0.078(4) -0.014(4) 0.012(4) 0.015(4)
C36A 0.154(8) 0.050(4) 0.087(5) -0.016(4) 0.031(5) -0.001(5)
C37A 0.127(8) 0.058(5) 0.091(5) -0.003(4) -0.045(5) 0.008(5)
N41A 0.098(5) 0.032(3) 0.080(4) 0.006(3) 0.029(3) 0.008(3)
C41A 0.085(6) 0.066(5) 0.096(5) 0.022(4) 0.026(5) 0.028(4)
C42A 0.124(8) 0.088(7) 0.157(9) 0.045(6) 0.056(7) 0.018(6)
C43A 0.144(9) 0.067(5) 0.091(6) -0.021(4) 0.021(6) 0.007(5)
C44A 0.154(10) 0.106(7) 0.110(7) 0.000(6) -0.038(7) 0.021(7)
C45A 0.090(6) 0.052(5) 0.128(7) 0.029(5) 0.014(5) 0.013(4)
C46A 0.142(9) 0.128(8) 0.124(8) 0.050(7) -0.034(7) 0.002(7)
C47A 0.140(8) 0.045(4) 0.094(6) 0.007(4) 0.022(6) 0.001(5)
C48A 0.099(7) 0.053(5) 0.148(8) 0.018(5) 0.021(6) -0.001(4)
N31B 0.033(3) 0.044(3) 0.064(3) 0.001(2) -0.007(2) -0.006(2)
C31B 0.053(4) 0.046(3) 0.050(3) 0.003(3) -0.005(3) 0.002(3)
C32B 0.094(6) 0.080(5) 0.062(4) 0.011(4) -0.012(4) 0.035(4)
C33B 0.038(4) 0.086(5) 0.092(5) 0.010(4) 0.007(4) -0.003(4)
C34B 0.041(4) 0.189(10) 0.075(5) 0.000(6) -0.002(3) 0.019(5)
C35B 0.050(4) 0.111(6) 0.085(5) 0.062(4) 0.003(4) 0.015(4)
C37B 0.070(5) 0.053(4) 0.161(8) -0.021(5) -0.014(5) -0.011(4)
C38B 0.102(7) 0.069(5) 0.143(7) -0.049(5) -0.016(6) 0.021(5)
N41B 0.108(5) 0.031(3) 0.072(4) -0.004(2) 0.029(3) 0.017(3)
C41B 0.114(7) 0.031(4) 0.171(9) 0.029(5) 0.066(7) 0.034(4)
C42B 0.115(8) 0.111(8) 0.149(9) 0.030(7) 0.004(7) 0.046(7)
C43B 0.160(9) 0.019(3) 0.081(5) 0.000(3) -0.003(5) 0.009(4)
C44B 0.175(10) 0.047(5) 0.099(6) -0.001(4) 0.026(6) -0.048(5)
C45B 0.097(6) 0.057(4) 0.059(4) 0.002(3) 0.014(4) 0.036(4)
C46B 0.128(8) 0.102(6) 0.129(7) 0.052(6) 0.070(7) 0.053(6)
C47B 0.189(11) 0.058(5) 0.098(6) -0.038(4) 0.084(7) -0.043(6)
C48B 0.236(14) 0.133(9) 0.060(5) -0.003(5) -0.010(6) -0.073(9)
N51A 0.227(12) 0.094(6) 0.090(6) -0.008(5) -0.015(6) -0.028(6)
C51A 0.103(7) 0.064(5) 0.088(6) -0.018(5) -0.012(5) -0.021(5)
C52A 0.090(6) 0.056(4) 0.082(5) 0.011(4) -0.025(4) -0.003(4)
N51B 0.152(9) 0.133(7) 0.151(8) -0.030(7) -0.064(7) 0.020(6)
C51B 0.085(7) 0.087(6) 0.118(8) -0.001(6) -0.014(6) 0.005(5)
C52B 0.070(5) 0.070(5) 0.120(7) -0.002(5) 0.001(5) 0.019(4)

loop_
_atom_type_symbol
_atom_type_description
_atom_type_scat_dispersion_real
_atom_type_scat_dispersion_imag
_atom_type_scat_source
C C 0.0033 0.0016 'International Tables Vol C Tables 4.2.6.8 and 6.1.1.4'
H H 0.0000 0.0000 'International Tables Vol C Tables 4.2.6.8 and 6.1.1.4'
N N 0.0061 0.0033 'International Tables Vol C Tables 4.2.6.8 and 6.1.1.4'
O O 0.0106 0.0060 'International Tables Vol C Tables 4.2.6.8 and 6.1.1.4'
Cl Cl 0.1484 0.1585 'International Tables Vol C Tables 4.2.6.8 and 6.1.1.4'
Cu Cu 0.3201 1.2651 'International Tables Vol C Tables 4.2.6.8 and 6.1.1.4'

loop_
_geom_angle_atom_site_label_1
_geom_angle_atom_site_label_2
_geom_angle_atom_site_label_3
_geom_angle
_geom_angle_site_symmetry_1
_geom_angle_site_symmetry_3
_geom_angle_publ_flag
N3A Cu1A O5A 168.08(16) . . ?
N3A Cu1A N2A 80.51(18) . . ?
O5A Cu1A N2A 100.53(17) . . ?
N3A Cu1A N4A 80.29(18) . . ?
O5A Cu1A N4A 98.10(17) . . ?
N2A Cu1A N4A 160.78(17) . . ?
C24A O5A Cu1A 110.6(3) . . ?
C2A N1A C3A 128.4(5) . . ?
C9A N2A C8A 117.5(4) . . ?
C9A N2A Cu1A 116.3(3) . . ?
C8A N2A Cu1A 125.9(3) . . ?
C14A N3A C10A 123.8(4) . . ?
C14A N3A Cu1A 118.5(4) . . ?
C10A N3A Cu1A 117.8(3) . . ?
C15A N4A C16A 118.1(5) . . ?
C15A N4A Cu1A 115.8(4) . . ?
C16A N4A Cu1A 126.1(3) . . ?
C22A N5A C21A 127.1(6) . . ?
O1A C2A N1A 121.7(6) . . ?
O1A C2A C1A 122.5(6) . . ?
N1A C2A C1A 115.8(6) . . ?
C4A C3A C8A 119.4(5) . . ?
C4A C3A N1A 122.3(5) . . ?
C8A C3A N1A 118.2(4) . . ?
C5A C4A C3A 119.8(6) . . ?
C4A C5A C6A 122.7(6) . . ?
C5A C6A C7A 117.7(6) . . ?
C8A C7A C6A 121.5(6) . . ?
C7A C8A C3A 118.8(5) . . ?
C7A C8A N2A 121.1(5) . . ?
C3A C8A N2A 119.9(4) . . ?
O2A C9A N2A 129.3(5) . . ?
O2A C9A C10A 120.1(5) . . ?
N2A C9A C10A 110.6(5) . . ?
N3A C10A C11A 119.5(5) . . ?
N3A C10A C9A 114.8(4) . . ?
C11A C10A C9A 125.7(5) . . ?
C12A C11A C10A 117.4(5) . . ?
C13A C12A C11A 122.2(5) . . ?
C12A C13A C14A 117.1(5) . . ?
N3A C14A C13A 120.1(5) . . ?
N3A C14A C15A 114.0(5) . . ?
C13A C14A C15A 125.9(5) . . ?
O3A C15A N4A 128.9(6) . . ?
O3A C15A C14A 119.8(5) . . ?
N4A C15A C14A 111.3(5) . . ?
C17A C16A C21A 120.7(6) . . ?
C17A C16A N4A 120.9(6) . . ?
C21A C16A N4A 118.3(5) . . ?
C16A C17A C18A 120.4(7) . . ?
C19A C18A C17A 119.5(7) . . ?
C18A C19A C20A 121.4(7) . . ?
C19A C20A C21A 121.0(7) . . ?
N5A C21A C16A 121.2(5) . . ?
N5A C21A C20A 121.8(6) . . ?
C16A C21A C20A 116.8(6) . . ?
O4A C22A N5A 121.7(7) . . ?
O4A C22A C23A 122.1(7) . . ?
N5A C22A C23A 116.0(6) . . ?
O6A C24A O5A 125.5(5) . . ?
O6A C24A C25A 121.4(6) . . ?
O5A C24A C25A 113.1(5) . . ?
N3B Cu1B O5B 165.55(15) . . ?
N3B Cu1B N4B 80.42(17) . . ?
O5B Cu1B N4B 100.55(16) . . ?
N3B Cu1B N2B 80.61(16) . . ?
O5B Cu1B N2B 97.88(15) . . ?
N4B Cu1B N2B 161.03(16) . . ?
C24B O5B Cu1B 109.3(3) . . ?
C2B N1B C3B 127.1(4) . . ?
C9B N2B C8B 119.8(4) . . ?
C9B N2B Cu1B 115.4(3) . . ?
C8B N2B Cu1B 124.8(3) . . ?
C10B N3B C14B 123.6(4) . . ?
C10B N3B Cu1B 118.4(3) . . ?
C14B N3B Cu1B 118.0(3) . . ?
C15B N4B C16B 119.8(4) . . ?
C15B N4B Cu1B 116.3(3) . . ?
C16B N4B Cu1B 123.6(3) . . ?
C22B N5B C21B 128.2(5) . . ?
O1B C2B N1B 122.3(6) . . ?
O1B C2B C1B 121.9(6) . . ?
N1B C2B C1B 115.7(5) . . ?
C4B C3B C8B 120.1(5) . . ?
C4B C3B N1B 122.1(4) . . ?
C8B C3B N1B 117.5(4) . . ?
C5B C4B C3B 119.9(5) . . ?
C4B C5B C6B 121.0(5) . . ?
C7B C6B C5B 119.1(5) . . ?
C6B C7B C8B 121.6(5) . . ?
C7B C8B C3B 118.4(5) . . ?
C7B C8B N2B 120.2(5) . . ?
C3B C8B N2B 121.3(4) . . ?
O2B C9B N2B 127.8(5) . . ?
O2B C9B C10B 120.7(4) . . ?
N2B C9B C10B 111.5(4) . . ?
N3B C10B C11B 120.1(5) . . ?
N3B C10B C9B 114.0(4) . . ?
C11B C10B C9B 125.8(5) . . ?
C10B C11B C12B 117.8(5) . . ?
C13B C12B C11B 121.2(5) . . ?
C12B C13B C14B 118.2(5) . . ?
N3B C14B C13B 119.0(5) . . ?
N3B C14B C15B 114.2(4) . . ?
C13B C14B C15B 126.8(5) . . ?
O3B C15B N4B 129.8(5) . . ?
O3B C15B C14B 119.1(5) . . ?
N4B C15B C14B 111.1(4) . . ?
C17B C16B C21B 118.3(5) . . ?
C17B C16B N4B 121.1(5) . . ?
C21B C16B N4B 120.6(5) . . ?
C18B C17B C16B 120.4(6) . . ?
C19B C18B C17B 120.9(6) . . ?
C18B C19B C20B 119.7(6) . . ?
C21B C20B C19B 120.4(6) . . ?
C20B C21B C16B 120.3(6) . . ?
C20B C21B N5B 122.0(5) . . ?
C16B C21B N5B 117.4(4) . . ?
O4B C22B N5B 123.5(6) . . ?
O4B C22B C23B 122.5(6) . . ?
N5B C22B C23B 113.9(5) . . ?
O6B C24B O5B 125.1(5) . . ?
O6B C24B C25B 121.9(6) . . ?
O5B C24B C25B 112.9(6) . . ?
C31A N31A C35A 107.1(5) . . ?
C31A N31A C33A 110.3(5) . . ?
C35A N31A C33A 111.2(5) . . ?
C31A N31A C37A 110.5(5) . . ?
C35A N31A C37A 110.4(5) . . ?
C33A N31A C37A 107.4(5) . . ?
N31A C31A C32A 115.5(6) . . ?
C34A C33A N31A 117.2(7) . . ?
N31A C35A C36A 115.0(6) . . ?
N31A C37A C38A 112.5(7) . . ?
C41A N41A C47A 106.0(5) . . ?
C41A N41A C43A 113.7(7) . . ?
C47A N41A C43A 113.5(5) . . ?
C41A N41A C45A 109.7(5) . . ?
C47A N41A C45A 110.1(6) . . ?
C43A N41A C45A 103.8(5) . . ?
N41A C41A C42A 115.2(6) . . ?
N41A C43A C44A 113.3(6) . . ?
C46A C45A N41A 113.5(6) . . ?
N41A C47A C48A 115.3(6) . . ?
C33B N31B C35B 112.6(5) . . ?
C33B N31B C31B 111.4(4) . . ?
C35B N31B C31B 105.3(4) . . ?
C33B N31B C37B 106.8(5) . . ?
C35B N31B C37B 110.9(5) . . ?
C31B N31B C37B 109.8(5) . . ?
C32B C31B N31B 114.4(5) . . ?
N31B C33B C34B 114.5(5) . . ?
N31B C35B C36B 115.4(6) . . ?
C38B C37B N31B 115.2(6) . . ?
C43B N41B C47B 112.1(5) . . ?
C43B N41B C45B 106.8(5) . . ?
C47B N41B C45B 110.3(6) . . ?
C43B N41B C41B 111.2(6) . . ?
C47B N41B C41B 108.1(6) . . ?
C45B N41B C41B 108.3(5) . . ?
C42B C41B N41B 115.1(6) . . ?
C44B C43B N41B 115.0(6) . . ?
C46B C45B N41B 116.0(5) . . ?
C48B C47B N41B 113.6(7) . . ?
N51A C51A C52A 178.5(9) . . ?
N51B C51B C52B 178.3(12) . . ?
N101 C101 C102 163.6(17) . . ?

loop_
_geom_bond_atom_site_label_1
_geom_bond_atom_site_label_2
_geom_bond_distance
_geom_bond_site_symmetry_2
_geom_bond_publ_flag
Cu1A N3A 1.945(4) . ?
Cu1A O5A 1.949(3) . ?
Cu1A N2A 2.025(4) . ?
Cu1A N4A 2.030(5) . ?
O1A C2A 1.242(7) . ?
O2A C9A 1.245(6) . ?
O3A C15A 1.249(7) . ?
O4A C22A 1.237(8) . ?
O5A C24A 1.297(6) . ?
O6A C24A 1.216(7) . ?
N1A C2A 1.365(7) . ?
N1A C3A 1.411(7) . ?
N2A C9A 1.366(7) . ?
N2A C8A 1.425(6) . ?
N3A C14A 1.320(7) . ?
N3A C10A 1.336(7) . ?
N4A C15A 1.353(7) . ?
N4A C16A 1.453(7) . ?
N5A C22A 1.363(8) . ?
N5A C21A 1.377(8) . ?
C1A C2A 1.486(9) . ?
C3A C4A 1.406(7) . ?
C3A C8A 1.411(7) . ?
C4A C5A 1.370(8) . ?
C5A C6A 1.373(9) . ?
C6A C7A 1.412(9) . ?
C7A C8A 1.390(7) . ?
C9A C10A 1.525(7) . ?
C10A C11A 1.399(7) . ?
C11A C12A 1.385(8) . ?
C12A C13A 1.382(9) . ?
C13A C14A 1.402(8) . ?
C14A C15A 1.534(8) . ?
C16A C17A 1.349(9) . ?
C16A C21A 1.432(8) . ?
C17A C18A 1.431(10) . ?
C18A C19A 1.356(10) . ?
C19A C20A 1.357(9) . ?
C20A C21A 1.433(9) . ?
C22A C23A 1.503(10) . ?
C24A C25A 1.544(9) . ?
Cu1B N3B 1.932(4) . ?
Cu1B O5B 1.949(3) . ?
Cu1B N4B 2.030(4) . ?
Cu1B N2B 2.032(4) . ?
O1B C2B 1.232(7) . ?
O2B C9B 1.235(6) . ?
O3B C15B 1.244(6) . ?
O4B C22B 1.226(7) . ?
O5B C24B 1.299(6) . ?
O6B C24B 1.219(7) . ?
N1B C2B 1.375(7) . ?
N1B C3B 1.424(6) . ?
N2B C9B 1.361(6) . ?
N2B C8B 1.430(6) . ?
N3B C10B 1.335(6) . ?
N3B C14B 1.340(6) . ?
N4B C15B 1.343(6) . ?
N4B C16B 1.427(6) . ?
N5B C22B 1.351(7) . ?
N5B C21B 1.424(7) . ?
C1B C2B 1.491(9) . ?
C3B C4B 1.402(7) . ?
C3B C8B 1.416(7) . ?
C4B C5B 1.390(8) . ?
C5B C6B 1.397(8) . ?
C6B C7B 1.386(8) . ?
C7B C8B 1.408(7) . ?
C9B C10B 1.522(7) . ?
C10B C11B 1.377(6) . ?
C11B C12B 1.410(8) . ?
C12B C13B 1.371(8) . ?
C13B C14B 1.407(7) . ?
C14B C15B 1.526(7) . ?
C16B C17B 1.403(8) . ?
C16B C21B 1.419(7) . ?
C17B C18B 1.384(9) . ?
C18B C19B 1.381(10) . ?
C19B C20B 1.392(9) . ?
C20B C21B 1.383(7) . ?
C22B C23B 1.526(9) . ?
C24B C25B 1.535(8) . ?
N31A C31A 1.492(7) . ?
N31A C35A 1.511(7) . ?
N31A C33A 1.512(8) . ?
N31A C37A 1.534(8) . ?
C31A C32A 1.510(10) . ?
C33A C34A 1.475(11) . ?
C35A C36A 1.524(10) . ?
C37A C38A 1.548(12) . ?
N41A C41A 1.494(8) . ?
N41A C47A 1.510(9) . ?
N41A C43A 1.521(9) . ?
N41A C45A 1.568(9) . ?
C41A C42A 1.558(11) . ?
C43A C44A 1.569(12) . ?
C45A C46A 1.547(11) . ?
C47A C48A 1.524(11) . ?
N31B C33B 1.501(8) . ?
N31B C35B 1.510(7) . ?
N31B C31B 1.525(7) . ?
N31B C37B 1.537(8) . ?
C31B C32B 1.516(8) . ?
C33B C34B 1.513(10) . ?
C35B C36B 1.527(11) . ?
C37B C38B 1.528(10) . ?
N41B C43B 1.500(9) . ?
N41B C47B 1.538(10) . ?
N41B C45B 1.543(8) . ?
N41B C41B 1.561(10) . ?
C41B C42B 1.531(12) . ?
C43B C44B 1.497(11) . ?
C45B C46B 1.502(10) . ?
C47B C48B 1.520(14) . ?
N51A C51A 1.128(9) . ?
C51A C52A 1.458(11) . ?
N51B C51B 1.115(11) . ?
C51B C52B 1.452(12) . ?
N101 C101 1.180(15) . ?
C101 C102 1.404(16) . ?
